data_2016957
loop_
_publ_author_name
'Diao, Yun-Peng'
'Li, Kun'
'Huang, Shan-Shan'
'Shu, Xiao-Hong'
'Liu, Ke-Xin'
'Deng, Xu-Ming'

_publ_section_title
;
 A novel threefold-interpenetrating primitive cubic network based on a
 dinuclear Zn~2~ node
;
_journal_coeditor_code GA3114
_journal_issue 2
_journal_name_full 'Acta Crystallographica Section C'
_journal_page_first m82
_journal_page_last m85
_journal_paper_doi 10.1107/S0108270109000559
_journal_volume 65
_journal_year 2009
_chemical_formula_iupac '[Zn2 (C8 H4 O4)2 (C12 H10 N4)]'
_chemical_formula_moiety 'C14 H9 N2 O4 Zn'
_chemical_formula_sum 'C14 H9 N2 O4 Zn'
_chemical_formula_weight 334.60
_chemical_name_systematic
;
poly[[\m~2~-1,4-bis(imidazol-1-yl)benzene](\m~2~-terephthalato)dizinc(II)]
;
_space_group_IT_number 2
_symmetry_cell_setting triclinic
_symmetry_space_group_name_Hall '-P 1'
_symmetry_space_group_name_H-M 'P -1'
_atom_sites_solution_hydrogens geom
_atom_sites_solution_primary direct
_atom_sites_solution_secondary difmap
_audit_creation_method SHELXL-97
_cell_angle_alpha 102.68(3)
_cell_angle_beta 99.68(3)
_cell_angle_gamma 96.32(3)
_cell_formula_units_Z 2
_cell_length_a 6.9711(14)
_cell_length_b 8.0784(16)
_cell_length_c 11.903(2)
_cell_measurement_reflns_used 6093
_cell_measurement_temperature 293(2)
_cell_measurement_theta_max 27.6
_cell_measurement_theta_min 3.2
_cell_volume 637.1(2)
_computing_cell_refinement 'SAINT (Bruker, 1997)'
_computing_data_collection 'SMART (Bruker, 1997)'
_computing_data_reduction 'SAINT (Bruker, 1997)'
_computing_molecular_graphics 'SHELXTL (Sheldrick, 2008)'
_computing_publication_material 'SHELXTL (Sheldrick, 2008)'
_computing_structure_refinement 'SHELXL97 (Sheldrick, 2008)'
_computing_structure_solution 'SHELXS97 (Sheldrick, 2008)'
_diffrn_ambient_temperature 293(2)
_diffrn_detector_area_resol_mean 9
_diffrn_measured_fraction_theta_full 0.995
_diffrn_measured_fraction_theta_max 0.995
_diffrn_measurement_device_type 'Bruker SMART 1000 CCD'
_diffrn_measurement_method \w
_diffrn_radiation_monochromator graphite
_diffrn_radiation_source 'fine-focus sealed tube'
_diffrn_radiation_type MoK\a
_diffrn_radiation_wavelength 0.71073
_diffrn_reflns_av_R_equivalents 0.0457
_diffrn_reflns_av_sigmaI/netI 0.0519
_diffrn_reflns_limit_h_max 8
_diffrn_reflns_limit_h_min -8
_diffrn_reflns_limit_k_max 9
_diffrn_reflns_limit_k_min -9
_diffrn_reflns_limit_l_max 14
_diffrn_reflns_limit_l_min -14
_diffrn_reflns_number 5445
_diffrn_reflns_theta_full 25.02
_diffrn_reflns_theta_max 25.02
_diffrn_reflns_theta_min 3.17
_diffrn_standards_decay_% 0
_diffrn_standards_interval_count 0
_diffrn_standards_number 0
_exptl_absorpt_coefficient_mu 1.945
_exptl_absorpt_correction_type none
_exptl_crystal_colour Colorless
_exptl_crystal_density_diffrn 1.744
_exptl_crystal_density_method 'not measured'
_exptl_crystal_description Prism
_exptl_crystal_F_000 338
_exptl_crystal_size_max 0.20
_exptl_crystal_size_mid 0.20
_exptl_crystal_size_min 0.20
_refine_diff_density_max 0.453
_refine_diff_density_min -0.372
_refine_ls_extinction_method none
_refine_ls_goodness_of_fit_ref 1.106
_refine_ls_hydrogen_treatment constr
_refine_ls_matrix_type full
_refine_ls_number_parameters 190
_refine_ls_number_reflns 2244
_refine_ls_number_restraints 0
_refine_ls_restrained_S_all 1.106
_refine_ls_R_factor_all 0.0533
_refine_ls_R_factor_gt 0.0431
_refine_ls_shift/su_max 0.000
_refine_ls_shift/su_mean 0.000
_refine_ls_structure_factor_coef Fsqd
_refine_ls_weighting_details 'calc w=1/[\s^2^(Fo^2^)+(0.0461P)^2^+0.1830P] where P=(Fo^2^+2Fc^2^)/3'
_refine_ls_weighting_scheme calc
_refine_ls_wR_factor_gt 0.0984
_refine_ls_wR_factor_ref 0.1032
_reflns_number_gt 1952
_reflns_number_total 2244
_reflns_threshold_expression >2sigma(I)
_cod_data_source_file ga3114.cif
_cod_data_source_block I
_cod_database_code 2016957
_cod_database_fobs_code 2016957

loop_
_symmetry_equiv_pos_as_xyz
'x, y, z'
'-x, -y, -z'

loop_
_atom_site_type_symbol
_atom_site_label
_atom_site_fract_x
_atom_site_fract_y
_atom_site_fract_z
_atom_site_U_iso_or_equiv
_atom_site_adp_type
_atom_site_calc_flag
_atom_site_refinement_flags
_atom_site_occupancy
_atom_site_disorder_assembly
_atom_site_disorder_group
Zn Zn1 0.84927(6) -0.01369(5) 0.35343(4) 0.03680(18) Uani d . 1 . .
O O1 1.0430(4) 0.1996(3) 0.4058(2) 0.0494(7) Uani d . 1 . .
N N1 0.6388(4) 0.0861(4) 0.2678(3) 0.0372(7) Uani d . 1 . .
O O2 1.2514(4) 0.0873(3) 0.5188(2) 0.0427(6) Uani d . 1 . .
N N2 0.3656(4) 0.1063(4) 0.1542(2) 0.0370(7) Uani d . 1 . .
O O3 0.9684(4) -0.1888(4) 0.2643(2) 0.0545(7) Uani d . 1 . .
C C12 1.3577(5) 0.3584(4) 0.4867(3) 0.0345(8) Uani d . 1 . .
O O4 0.6639(4) -0.3220(4) 0.1847(3) 0.0600(8) Uani d . 1 . .
C C4 0.1782(5) 0.0520(5) 0.0748(3) 0.0356(8) Uani d . 1 . .
C C14 1.3100(5) 0.4962(5) 0.4413(3) 0.0395(9) Uani d . 1 . .
H H14A 1.1825 0.4936 0.4015 0.047 Uiso calc R 1 . .
C C7 0.8411(6) -0.3024(5) 0.1871(3) 0.0438(9) Uani d . 1 . .
C C11 1.2067(5) 0.2044(5) 0.4700(3) 0.0367(8) Uani d . 1 . .
C C8 0.9230(5) -0.4100(5) 0.0924(3) 0.0404(9) Uani d . 1 . .
C C6 0.1595(5) -0.0783(5) -0.0231(3) 0.0405(9) Uani d . 1 . .
H H6A 0.2676 -0.1310 -0.0384 0.049 Uiso calc R 1 . .
C C10 1.1244(6) -0.4108(5) 0.1024(3) 0.0432(9) Uani d . 1 . .
H H10A 1.2095 -0.3506 0.1717 0.052 Uiso calc R 1 . .
C C13 1.5482(5) 0.3623(5) 0.5450(3) 0.0390(9) Uani d . 1 . .
H H13A 1.5812 0.2700 0.5751 0.047 Uiso calc R 1 . .
C C2 0.6358(5) 0.2556(5) 0.2666(3) 0.0375(8) Uani d . 1 . .
H H2A 0.7342 0.3463 0.3075 0.045 Uiso calc R 1 . .
C C3 0.4682(5) 0.2697(5) 0.1972(3) 0.0412(9) Uani d . 1 . .
H H3A 0.4294 0.3702 0.1814 0.049 Uiso calc R 1 . .
C C5 0.0201(5) 0.1316(5) 0.0992(3) 0.0403(9) Uani d . 1 . .
H H5A 0.0343 0.2203 0.1661 0.048 Uiso calc R 1 . .
C C9 0.8000(6) -0.5012(5) -0.0120(3) 0.0438(9) Uani d . 1 . .
H H9A 0.6647 -0.5026 -0.0207 0.053 Uiso calc R 1 . .
C C1 0.4740(5) 0.0006(5) 0.1994(3) 0.0433(9) Uani d . 1 . .
H H1A 0.4373 -0.1176 0.1843 0.052 Uiso calc R 1 . .

loop_
_atom_site_aniso_label
_atom_site_aniso_U_11
_atom_site_aniso_U_22
_atom_site_aniso_U_33
_atom_site_aniso_U_12
_atom_site_aniso_U_13
_atom_site_aniso_U_23
Zn1 0.0276(3) 0.0359(3) 0.0423(3) -0.00506(17) -0.00592(18) 0.0146(2)
O1 0.0329(15) 0.0431(16) 0.0635(18) -0.0123(11) -0.0105(13) 0.0190(14)
N1 0.0299(17) 0.0373(17) 0.0406(17) 0.0003(13) -0.0041(13) 0.0121(14)
O2 0.0381(15) 0.0409(15) 0.0504(15) -0.0020(11) 0.0057(12) 0.0200(13)
N2 0.0263(16) 0.0450(18) 0.0384(17) 0.0036(13) -0.0029(13) 0.0151(15)
O3 0.0473(17) 0.0528(18) 0.0573(18) 0.0070(14) 0.0024(14) 0.0071(15)
C12 0.032(2) 0.036(2) 0.0316(19) -0.0084(15) 0.0023(15) 0.0089(16)
O4 0.0440(18) 0.0553(19) 0.078(2) 0.0051(14) 0.0142(15) 0.0095(16)
C4 0.030(2) 0.044(2) 0.036(2) 0.0056(16) -0.0001(15) 0.0195(18)
C14 0.0294(19) 0.042(2) 0.041(2) -0.0056(16) -0.0069(16) 0.0121(18)
C7 0.045(3) 0.035(2) 0.052(2) 0.0036(18) 0.004(2) 0.0166(19)
C11 0.034(2) 0.038(2) 0.0345(19) -0.0027(16) 0.0016(16) 0.0086(17)
C8 0.036(2) 0.038(2) 0.049(2) 0.0041(16) 0.0037(17) 0.0201(19)
C6 0.030(2) 0.048(2) 0.045(2) 0.0107(16) 0.0024(17) 0.0141(19)
C10 0.037(2) 0.040(2) 0.049(2) -0.0021(17) -0.0017(18) 0.0145(19)
C13 0.034(2) 0.035(2) 0.042(2) -0.0063(15) -0.0053(16) 0.0141(17)
C2 0.037(2) 0.033(2) 0.037(2) 0.0027(15) 0.0009(16) 0.0043(16)
C3 0.040(2) 0.038(2) 0.044(2) 0.0095(17) 0.0011(17) 0.0093(18)
C5 0.036(2) 0.046(2) 0.036(2) 0.0078(17) 0.0019(16) 0.0072(18)
C9 0.032(2) 0.045(2) 0.052(2) -0.0008(17) 0.0019(18) 0.016(2)
C1 0.029(2) 0.043(2) 0.055(2) -0.0019(16) -0.0089(17) 0.0230(19)

loop_
_atom_type_symbol
_atom_type_description
_atom_type_scat_dispersion_real
_atom_type_scat_dispersion_imag
_atom_type_scat_source
C C 0.0033 0.0016 'International Tables Vol C Tables 4.2.6.8 and 6.1.1.4'
H H 0.0000 0.0000 'International Tables Vol C Tables 4.2.6.8 and 6.1.1.4'
N N 0.0061 0.0033 'International Tables Vol C Tables 4.2.6.8 and 6.1.1.4'
O O 0.0106 0.0060 'International Tables Vol C Tables 4.2.6.8 and 6.1.1.4'
Zn Zn 0.2839 1.4301 'International Tables Vol C Tables 4.2.6.8 and 6.1.1.4'

loop_
_geom_angle_atom_site_label_1
_geom_angle_atom_site_label_2
_geom_angle_atom_site_label_3
_geom_angle_site_symmetry_1
_geom_angle_site_symmetry_3
_geom_angle
_geom_angle_publ_flag
O3 Zn1 O2 . 2_756 112.06(12) y
O3 Zn1 O1 . . 107.96(12) y
O2 Zn1 O1 2_756 . 113.91(11) y
O3 Zn1 N1 . . 118.46(12) y
O2 Zn1 N1 2_756 . 107.67(11) y
O1 Zn1 N1 . . 95.96(11) y
C11 O1 Zn1 . . 120.9(2) ?
C1 N1 C2 . . 106.1(3) ?
C1 N1 Zn1 . . 126.1(3) ?
C2 N1 Zn1 . . 127.7(2) ?
C11 O2 Zn1 . 2_756 129.3(2) ?
C1 N2 C3 . . 107.2(3) ?
C1 N2 C4 . . 124.6(3) ?
C3 N2 C4 . . 128.3(3) ?
C7 O3 Zn1 . . 112.6(3) ?
C13 C12 C14 . . 119.6(3) ?
C13 C12 C11 . . 120.0(3) ?
C14 C12 C11 . . 120.4(3) ?
C6 C4 C5 . . 121.0(3) ?
C6 C4 N2 . . 119.5(3) ?
C5 C4 N2 . . 119.4(3) ?
C13 C14 C12 2_866 . 120.3(3) ?
C13 C14 H14A 2_866 . 119.9 ?
C12 C14 H14A . . 119.9 ?
O4 C7 O3 . . 124.8(4) ?
O4 C7 C8 . . 120.1(4) ?
O3 C7 C8 . . 115.1(3) ?
O1 C11 O2 . . 124.1(3) ?
O1 C11 C12 . . 117.3(3) ?
O2 C11 C12 . . 118.6(3) ?
C9 C8 C10 . . 118.0(4) ?
C9 C8 C7 . . 120.4(3) ?
C10 C8 C7 . . 121.3(3) ?
C4 C6 C5 . 2 119.8(3) ?
C4 C6 H6A . . 120.1 ?
C5 C6 H6A 2 . 120.1 ?
C9 C10 C8 2_745 . 121.2(4) ?
C9 C10 H10A 2_745 . 119.4 ?
C8 C10 H10A . . 119.4 ?
C12 C13 C14 . 2_866 120.1(3) ?
C12 C13 H13A . . 119.9 ?
C14 C13 H13A 2_866 . 119.9 ?
C3 C2 N1 . . 109.3(3) ?
C3 C2 H2A . . 125.3 ?
N1 C2 H2A . . 125.3 ?
C2 C3 N2 . . 106.4(3) ?
C2 C3 H3A . . 126.8 ?
N2 C3 H3A . . 126.8 ?
C4 C5 C6 . 2 119.2(4) ?
C4 C5 H5A . . 120.4 ?
C6 C5 H5A 2 . 120.4 ?
C10 C9 C8 2_745 . 120.7(4) ?
C10 C9 H9A 2_745 . 119.6 ?
C8 C9 H9A . . 119.6 ?
N1 C1 N2 . . 111.0(3) ?
N1 C1 H1A . . 124.5 ?
N2 C1 H1A . . 124.5 ?

loop_
_geom_bond_atom_site_label_1
_geom_bond_atom_site_label_2
_geom_bond_site_symmetry_2
_geom_bond_distance
_geom_bond_publ_flag
Zn1 O3 . 1.927(3) y
Zn1 O2 2_756 1.955(3) y
Zn1 O1 . 1.978(3) y
Zn1 N1 . 1.990(3) y
O1 C11 . 1.253(4) ?
N1 C1 . 1.313(4) ?
N1 C2 . 1.375(4) ?
O2 C11 . 1.256(4) ?
O2 Zn1 2_756 1.955(3) ?
N2 C1 . 1.340(4) ?
N2 C3 . 1.374(5) ?
N2 C4 . 1.439(4) ?
O3 C7 . 1.284(5) ?
C12 C13 . 1.385(5) ?
C12 C14 . 1.388(5) ?
C12 C11 . 1.492(5) ?
O4 C7 . 1.223(4) ?
C4 C6 . 1.365(5) ?
C4 C5 . 1.376(5) ?
C14 C13 2_866 1.387(5) ?
C14 H14A . 0.9300 ?
C7 C8 . 1.499(6) ?
C8 C9 . 1.386(5) ?
C8 C10 . 1.390(5) ?
C6 C5 2 1.379(5) ?
C6 H6A . 0.9300 ?
C10 C9 2_745 1.371(6) ?
C10 H10A . 0.9300 ?
C13 C14 2_866 1.387(5) ?
C13 H13A . 0.9300 ?
C2 C3 . 1.344(5) ?
C2 H2A . 0.9300 ?
C3 H3A . 0.9300 ?
C5 C6 2 1.379(5) ?
C5 H5A . 0.9300 ?
C9 C10 2_745 1.371(6) ?
C9 H9A . 0.9300 ?
C1 H1A . 0.9300 ?

loop_
_geom_torsion_atom_site_label_1
_geom_torsion_atom_site_label_2
_geom_torsion_atom_site_label_3
_geom_torsion_atom_site_label_4
_geom_torsion_site_symmetry_1
_geom_torsion_site_symmetry_2
_geom_torsion_site_symmetry_3
_geom_torsion_site_symmetry_4
_geom_torsion
_geom_torsion_publ_flag
O3 Zn1 O1 C11 . . . . -60.1(3) no
O2 Zn1 O1 C11 2_756 . . . 65.0(3) ?
N1 Zn1 O1 C11 . . . . 177.4(3) ?
O3 Zn1 N1 C1 . . . . 57.0(4) ?
O2 Zn1 N1 C1 2_756 . . . -71.4(3) ?
O1 Zn1 N1 C1 . . . . 171.2(3) ?
O3 Zn1 N1 C2 . . . . -122.3(3) ?
O2 Zn1 N1 C2 2_756 . . . 109.4(3) ?
O1 Zn1 N1 C2 . . . . -8.1(3) ?
O2 Zn1 O3 C7 2_756 . . . 81.7(3) ?
O1 Zn1 O3 C7 . . . . -152.1(2) ?
N1 Zn1 O3 C7 . . . . -44.6(3) ?
C1 N2 C4 C6 . . . . -50.9(5) ?
C3 N2 C4 C6 . . . . 128.5(4) ?
C1 N2 C4 C5 . . . . 128.8(4) ?
C3 N2 C4 C5 . . . . -51.8(5) ?
C13 C12 C14 C13 . . . 2_866 -0.5(6) ?
C11 C12 C14 C13 . . . 2_866 -178.8(3) ?
Zn1 O3 C7 O4 . . . . -14.7(5) ?
Zn1 O3 C7 C8 . . . . 162.6(2) ?
Zn1 O1 C11 O2 . . . . -10.0(5) ?
Zn1 O1 C11 C12 . . . . 168.7(2) ?
Zn1 O2 C11 O1 2_756 . . . -68.7(5) ?
Zn1 O2 C11 C12 2_756 . . . 112.6(3) ?
C13 C12 C11 O1 . . . . -172.4(3) ?
C14 C12 C11 O1 . . . . 5.8(5) ?
C13 C12 C11 O2 . . . . 6.3(5) ?
C14 C12 C11 O2 . . . . -175.4(3) ?
O4 C7 C8 C9 . . . . 15.7(5) ?
O3 C7 C8 C9 . . . . -161.7(3) ?
O4 C7 C8 C10 . . . . -169.4(4) ?
O3 C7 C8 C10 . . . . 13.1(5) ?
C5 C4 C6 C5 . . . 2 0.0(6) ?
N2 C4 C6 C5 . . . 2 179.6(3) ?
C9 C8 C10 C9 . . . 2_745 0.1(6) ?
C7 C8 C10 C9 . . . 2_745 -174.9(3) ?
C14 C12 C13 C14 . . . 2_866 0.5(6) ?
C11 C12 C13 C14 . . . 2_866 178.8(3) ?
C1 N1 C2 C3 . . . . 0.0(4) ?
Zn1 N1 C2 C3 . . . . 179.4(2) ?
N1 C2 C3 N2 . . . . -0.2(4) ?
C1 N2 C3 C2 . . . . 0.3(4) ?
C4 N2 C3 C2 . . . . -179.2(3) ?
C6 C4 C5 C6 . . . 2 0.0(6) ?
N2 C4 C5 C6 . . . 2 -179.6(3) ?
C10 C8 C9 C10 . . . 2_745 -0.1(6) ?
C7 C8 C9 C10 . . . 2_745 174.9(3) ?
C2 N1 C1 N2 . . . . 0.1(4) ?
Zn1 N1 C1 N2 . . . . -179.3(2) ?
C3 N2 C1 N1 . . . . -0.3(4) ?
C4 N2 C1 N1 . . . . 179.2(3) ?
